data_2001266
loop_
_publ_author_name
'Rodier, N.'
'C\'eolin, R.'
'Dugu\'e, J.'
'Lepage, F.'

_publ_section_title
;
 2,6-Dim\'ethyl-<i>N</i>-(5-m\'ethyl-3-isoxazolyl)benzamide
;
_journal_issue 11
_journal_name_full 'Acta Crystallographica Section C'
_journal_page_first 2037
_journal_page_last 2039
_journal_paper_doi 10.1107/S0108270193004998
_journal_volume 49
_journal_year 1993
_chemical_formula_sum 'C13 H14 N2 O2'
_chemical_formula_weight 230.27
_space_group_IT_number 14
_space_group_name_Hall '-P 2yn'
_space_group_name_H-M_alt 'P 1 21/n 1'
_symmetry_cell_setting monoclinic
_symmetry_space_group_name_Hall '-P 2yn'
_symmetry_space_group_name_H-M 'P 1 21/n 1'
_atom_type_scat_source IntTabIV
_cell_angle_alpha 90
_cell_angle_beta 109.850(10)
_cell_angle_gamma 90
_cell_formula_units_Z 4
_cell_length_a 12.226(2)
_cell_length_b 8.5650(10)
_cell_length_c 12.6750(10)
_cell_measurement_reflns_used 25
_cell_measurement_temperature 294
_cell_measurement_theta_max 38.75
_cell_measurement_theta_min 12.09
_cell_volume 1248.4(3)
_diffrn_measurement_device 'Enraf-Nonius CAD-4'
_diffrn_measurement_method \q/2\q
_diffrn_radiation_type CuK\=\a
_diffrn_radiation_wavelength 1.5418
_diffrn_reflns_limit_h_max 13
_diffrn_reflns_limit_h_min -14
_diffrn_reflns_limit_k_max 10
_diffrn_reflns_limit_k_min 0
_diffrn_reflns_limit_l_max 14
_diffrn_reflns_limit_l_min 0
_diffrn_reflns_number 1109
_diffrn_reflns_theta_max 65
_diffrn_standards_decay_% 5.0
_diffrn_standards_interval_time 120
_diffrn_standards_number 3
_exptl_absorpt_coefficient_mu 0.65
_exptl_absorpt_correction_type n\'eant
_exptl_crystal_colour incolore
_exptl_crystal_density_diffrn 1.225
_exptl_crystal_description plaquette
_exptl_crystal_size_max 0.30
_exptl_crystal_size_mid 0.21
_exptl_crystal_size_min 0.07
_refine_diff_density_max 0.12(3)
_refine_diff_density_min -0.12(3)
_refine_ls_extinction_coef 3.2E-6(3)
_refine_ls_extinction_method 'Stout & Jensen (1968)'
_refine_ls_goodness_of_fit_obs 1,34
_refine_ls_hydrogen_treatment 'Seules les coordonn\'ees de H(3) et de H(6) ont \'et\'e affin\'ees'
_refine_ls_number_parameters 161
_refine_ls_number_reflns 882
_refine_ls_R_factor_obs 0.043
_refine_ls_shift/esd_max 0.03
_refine_ls_structure_factor_coef F
_refine_ls_weighting_details 'w = 1/({[F^2^+2F\s(F)]^1/2^-F}^2^+(0.02F)^2^+5)'
_refine_ls_weighting_scheme calc
_refine_ls_wR_factor_obs 0.051
_reflns_number_observed 882
_reflns_number_total 1109
_reflns_observed_criterion I>=2\s(I)
_cod_data_source_file pa1049.cif
_cod_data_source_block pa1049_structure_1_of_1
_cod_depositor_comments
;
The following automatic conversions were performed:

'_refine_ls_weighting_scheme' value
'1/({[F^2^+2F\s(F)]^1/2^-F}^2^+(0.02F)^2^+5)' was changed to 'calc'.
New tag '_refine_ls_weighting_details' was created. The value of the
new tag was set to 'w = 1/({[F^2^+2F\s(F)]^1/2^-F}^2^+(0.02F)^2^+5)'.

Automatic conversion script
Id: cif_fix_values 3143 2015-03-26 13:38:13Z robertas 
;
_cod_original_cell_volume 1248.3(6)
_cod_database_code 2001266

loop_
_space_group_symop_id
_space_group_symop_operation_xyz
1 x,y,z
2 -x+1/2,y+1/2,-z+1/2
3 -x,-y,-z
4 x+1/2,-y+1/2,z+1/2

loop_
_atom_site_label
_atom_site_fract_x
_atom_site_fract_y
_atom_site_fract_z
N(1) 1.1419(2) .0690(3) .0727(2)
C(2) 1.0991(2) .1562(3) .1348(2)
C(3) 1.1865(2) .2281(4) .2233(2)
C(4) 1.2863(2) .1805(3) .2103(2)
O(5) 1.2624(2) .0833(3) .1207(2)
N(6) .9789(2) .1625(3) .1044(2)
C(7) .9200(2) .2653(5) .1501(2)
C(8) .7903(2) .2575(9) .09960(10)
C(9) .7320(2) .1280(4) .1287(2)
C(10) .6121(3) .1279(4) .0868(3)
C(11) .5525(2) .2410(10) .0151(2)
C(12) .6108(3) .3647(5) -.0146(3)
C(13) .7309(2) .3722(4) .0292(2)
C(14) .7940(3) .5072(5) -.0001(3)
O(15) .9689(2) .3552(2) .2241(2)
C(16) 1.4112(2) .2128(4) .2709(3)
C(17) .7961(3) -.0020(5) .2042(3)
H(3) 1.174(2) .292(4) .278(2)
H(6) .926(3) .100(5) .044(3)
H(10) .568 .040 .105
H(11) .469 .240 -.015
H(12) .563 .446 -.068
H(14) .735 .569 -.050
H'(14) .875 .483 -.018
H"(14) .820 .581 .061
H(16) 1.415 .281 .343
H'(16) 1.447 .293 .224
H"(16) 1.454 .116 .283
H(17) .833 -.079 .167
H'(17) .736 -.052 .233
H"(17) .865 .032 .273

loop_
_geom_angle_atom_site_label_1
_geom_angle_atom_site_label_2
_geom_angle_atom_site_label_3
_geom_angle
_geom_angle_publ_flag
C(2) N(1) O(5) 105.4(2) yes
N(1) C(2) C(3) 112.2(2) yes
N(1) C(2) N(6) 117.0(2) yes
C(3) C(2) N(6) 130.7(3) yes
C(2) C(3) C(4) 104.1(2) yes
C(3) C(4) O(5) 109.9(2) yes
C(3) C(4) C(16) 134.0(3) yes
O(5) C(4) C(16) 116.1(3) yes
N(1) O(5) C(4) 108.3(2) yes
C(2) N(6) C(7) 124.1(2) yes
N(6) C(7) C(8) 114.8(3) yes
N(6) C(7) O(15) 122.8(2) yes
C(8) C(7) O(15) 122.4(3) yes
C(7) C(8) C(9) 118.1(4) yes
C(7) C(8) C(13) 120.1(5) yes
C(9) C(8) C(13) 121.8(2) yes
C(8) C(9) C(10) 117.2(3) yes
C(8) C(9) C(17) 122.7(3) yes
C(10) C(9) C(17) 120.1(3) yes
C(9) C(10) C(11) 121.0(4) yes
C(10) C(11) C(12) 120.9(2) yes
C(11) C(12) C(13) 119.8(3) yes
C(8) C(13) C(12) 119.2(3) yes
C(8) C(13) C(14) 120.8(3) yes
C(12) C(13) C(14) 120.0(3) yes

loop_
_geom_bond_atom_site_label_1
_geom_bond_atom_site_label_2
_geom_bond_distance
_geom_bond_publ_flag
N(1) C(2) 1.316(4) yes
N(1) O(5) 1.395(3) yes
C(2) C(3) 1.402(3) yes
C(2) N(6) 1.388(3) yes
C(3) C(4) 1.350(4) yes
C(4) O(5) 1.357(3) yes
C(4) C(16) 1.484(3) yes
N(6) C(7) 1.383(4) yes
C(7) C(8) 1.496(3) yes
C(7) O(15) 1.204(4) yes
C(8) C(9) 1.433(7) yes
C(8) C(13) 1.359(6) yes
C(9) C(10) 1.379(4) yes
C(9) C(17) 1.503(5) yes
C(10) C(11) 1.360(8) yes
C(11) C(12) 1.396(9) yes
C(12) C(13) 1.383(4) yes
C(13) C(14) 1.505(5) yes
C(3) H(3) .94(3) no
N(6) H(6) .98(3) no
C(10) H(10) 1.00 no
C(11) H(11) .96 no
C(12) H(12) 1.01 no
C(14) H(14) .94 no
C(14) H'(14) 1.11 no
C(14) H"(14) .96 no
C(16) H(16) 1.07 no
C(16) H'(16) 1.09 no
C(16) H"(16) .97 no
C(17) H(17) 1.00 no
C(17) H'(17) 1.02 no
C(17) H"(17) 1.03 no
